data_7054713
loop_
_publ_author_name
'Li, Shaobin'
'Zhang, Li'
'Ma, Huiyuan'
'Pang, Haijun'
'Zhao, Chunyan'

_publ_section_title
;
 Tuning the topology structures of polymolybdate-based hybrids from
 interpenetrated framework to interdigitated architecture via changing
 polymolybdate clusters
;
_journal_issue 5
_journal_name_full 'New J. Chem.'
_journal_page_first 3528
_journal_paper_doi 10.1039/C5NJ00238A
_journal_volume 39
_journal_year 2015
_chemical_formula_sum 'C48 H44 Cu4 Mo12 N16 O42 Si'
_chemical_formula_weight 2950.53
_chemical_name_systematic
; 
 ? 
;
_space_group_IT_number 2
_symmetry_cell_setting triclinic
_symmetry_space_group_name_Hall '-P 1'
_symmetry_space_group_name_H-M 'P -1'
_atom_sites_solution_hydrogens geom
_atom_sites_solution_primary direct
_atom_sites_solution_secondary difmap
_audit_creation_method SHELXL-97
_audit_update_record
;
2015-01-13 deposited with the CCDC.
2015-02-13 downloaded from the CCDC.
;
_cell_angle_alpha 110.234(2)
_cell_angle_beta 107.4080(10)
_cell_angle_gamma 102.6580(10)
_cell_formula_units_Z 1
_cell_length_a 10.9784(9)
_cell_length_b 14.0480(11)
_cell_length_c 14.5469(12)
_cell_measurement_reflns_used 1719
_cell_measurement_temperature 293(2)
_cell_measurement_theta_max 23.16
_cell_measurement_theta_min 2.66
_cell_volume 1873.7(3)
_computing_cell_refinement 'Bruker SMART'
_computing_data_collection 'Bruker SMART'
_computing_molecular_graphics 'Bruker SMART'
_computing_publication_material 'Bruker SMART'
_computing_structure_refinement 'SHELXL-97 (Sheldrick, 1997)'
_computing_structure_solution 'SHELXS-97 (Sheldrick, 1990)'
_diffrn_ambient_temperature 293(2)
_diffrn_measured_fraction_theta_full 0.995
_diffrn_measured_fraction_theta_max 0.995
_diffrn_radiation_monochromator graphite
_diffrn_radiation_source 'fine-focus sealed tube'
_diffrn_radiation_type MoK\a
_diffrn_radiation_wavelength 0.71073
_diffrn_reflns_av_R_equivalents 0.0302
_diffrn_reflns_av_sigmaI/netI 0.0756
_diffrn_reflns_limit_h_max 13
_diffrn_reflns_limit_h_min -12
_diffrn_reflns_limit_k_max 16
_diffrn_reflns_limit_k_min -8
_diffrn_reflns_limit_l_max 16
_diffrn_reflns_limit_l_min -17
_diffrn_reflns_number 9797
_diffrn_reflns_theta_full 25.14
_diffrn_reflns_theta_max 25.14
_diffrn_reflns_theta_min 1.64
_exptl_absorpt_coefficient_mu 3.164
_exptl_absorpt_correction_T_max 0.566
_exptl_absorpt_correction_T_min 0.444
_exptl_absorpt_correction_type multi-scan
_exptl_absorpt_process_details '(SADABS; Sheldrick, 2003)'
_exptl_crystal_colour brown
_exptl_crystal_density_diffrn 2.611
_exptl_crystal_density_method 'not measured'
_exptl_crystal_description block
_exptl_crystal_F_000 1410.0
_exptl_crystal_size_max 0.26
_exptl_crystal_size_mid 0.22
_exptl_crystal_size_min 0.18
_refine_diff_density_max 1.202
_refine_diff_density_min -0.965
_refine_diff_density_rms 0.168
_refine_ls_extinction_method none
_refine_ls_goodness_of_fit_ref 1.041
_refine_ls_hydrogen_treatment constr
_refine_ls_matrix_type full
_refine_ls_number_parameters 574
_refine_ls_number_reflns 6667
_refine_ls_number_restraints 42
_refine_ls_restrained_S_all 1.077
_refine_ls_R_factor_all 0.0902
_refine_ls_R_factor_gt 0.0534
_refine_ls_shift/su_max 0.000
_refine_ls_shift/su_mean 0.000
_refine_ls_structure_factor_coef Fsqd
_refine_ls_weighting_details 'calc w=1/[\s^2^(Fo^2^)+(0.0318P)^2^+10.0731P] where P=(Fo^2^+2Fc^2^)/3'
_refine_ls_weighting_scheme calc
_refine_ls_wR_factor_gt 0.0944
_refine_ls_wR_factor_ref 0.1073
_reflns_number_gt 4730
_reflns_number_total 6693
_reflns_threshold_expression >2sigma(I)
_cod_data_source_file c5nj00238a2.cif
_cod_data_source_block Compound3
_cod_depositor_comments
;
The following automatic conversions were performed:

'_symmetry_cell_setting' value 'Triclinic' changed to 'triclinic'
according to
/usr/data/users/saulius/crontab/automatic-downloads/rss-feeds/RSC/lib/dictionaries/cif_core.dic
dictionary named 'cif_core.dic' version 2.4.2 from 2011-04-26.

Automatic conversion script
Id: cif_fix_values 3086 2015-02-26 13:12:21Z robertas 

 Adding full bibliography for 7054711--7054713.cif.
;
_cod_original_sg_symbol_H-M P-1
_cod_database_code 7054713

loop_
_symmetry_equiv_pos_as_xyz
'x, y, z'
'-x, -y, -z'

loop_
_atom_site_label
_atom_site_type_symbol
_atom_site_fract_x
_atom_site_fract_y
_atom_site_fract_z
_atom_site_U_iso_or_equiv
_atom_site_adp_type
_atom_site_occupancy
_atom_site_symmetry_multiplicity
_atom_site_calc_flag
_atom_site_refinement_flags
Mo1 Mo 0.27968(9) 0.22788(6) 0.32308(7) 0.0296(2) Uani 1 1 d .
Mo2 Mo 0.33943(9) 0.45967(7) 0.66586(7) 0.0324(2) Uani 1 1 d .
Mo3 Mo 0.51917(9) 0.29147(7) 0.58019(7) 0.0297(2) Uani 1 1 d .
Mo4 Mo 0.69946(9) 0.57053(7) 0.76948(7) 0.0301(2) Uani 1 1 d .
Mo5 Mo 0.14302(8) 0.43186(7) 0.41097(8) 0.0328(2) Uani 1 1 d .
Mo6 Mo 0.36503(9) 0.69169(7) 0.61778(7) 0.0313(2) Uani 1 1 d .
Cu1 Cu 0.04715(14) -0.44199(10) -0.16068(11) 0.0428(4) Uani 1 1 d .
Cu2 Cu 0.70842(15) 0.57728(10) 0.07009(12) 0.0507(4) Uani 1 1 d .
Si1 Si 0.5000 0.5000 0.5000 0.0200(8) Uani 1 2 d S
N4 N 0.6296(9) 0.4257(6) -0.0065(7) 0.038(2) Uani 1 1 d .
N2 N 0.2274(8) -0.1186(6) -0.0388(6) 0.033(2) Uani 1 1 d .
C11 C 0.4563(10) 0.1602(7) -0.0423(8) 0.031(2) Uani 1 1 d .
N6 N 0.8519(8) 0.8954(6) 0.2725(7) 0.035(2) Uani 1 1 d .
N8 N -0.0980(8) -0.7610(6) -0.3582(7) 0.035(2) Uani 1 1 d .
N7 N -0.0279(8) -0.5929(6) -0.2316(7) 0.038(2) Uani 1 1 d .
C8 C 0.5653(11) 0.3591(8) 0.0224(8) 0.038(3) Uani 1 1 d .
H8 H 0.5454 0.3810 0.0825 0.046 Uiso 1 1 calc R
N3 N 0.5315(8) 0.2540(6) -0.0469(6) 0.0297(19) Uani 1 1 d .
C15 C 0.3546(11) 0.0777(7) 0.0471(8) 0.044(3) Uani 1 1 d .
H15 H 0.3376 0.0835 0.1073 0.053 Uiso 1 1 calc R
N1 N 0.1244(9) -0.2914(6) -0.0843(7) 0.041(2) Uani 1 1 d .
N5 N 0.7837(9) 0.7296(6) 0.1446(8) 0.044(2) Uani 1 1 d .
O14 O 0.1829(8) 0.1007(5) 0.2336(5) 0.050(2) Uani 1 1 d .
C14 C 0.3046(10) -0.0226(7) -0.0405(8) 0.032(2) Uani 1 1 d .
C7 C 0.7865(11) 0.7890(8) 0.2381(9) 0.041(3) Uani 1 1 d .
H7 H 0.7475 0.7606 0.2760 0.049 Uiso 1 1 calc R
C12 C 0.4088(12) 0.0601(8) -0.1296(8) 0.041(3) Uani 1 1 d .
H12 H 0.4287 0.0540 -0.1888 0.049 Uiso 1 1 calc R
O3 O 0.3493(8) 0.2123(8) 0.4431(6) 0.077(3) Uani 1 1 d .
C22 C -0.0313(10) -0.6535(8) -0.3266(8) 0.034(2) Uani 1 1 d .
H22 H 0.0064 -0.6263 -0.3658 0.041 Uiso 1 1 calc R
O7 O 0.5123(7) 0.1898(6) 0.6144(7) 0.052(2) Uani 1 1 d .
C13 C 0.3329(11) -0.0297(8) -0.1283(8) 0.039(3) Uani 1 1 d .
H13 H 0.2996 -0.0969 -0.1875 0.047 Uiso 1 1 calc R
C16 C 0.4291(11) 0.1683(8) 0.0455(8) 0.044(3) Uani 1 1 d .
H16 H 0.4614 0.2357 0.1042 0.053 Uiso 1 1 calc R
O12 O 0.3505(10) 0.6119(6) 0.6896(7) 0.082(3) Uani 1 1 d U
C20 C -0.0939(11) -0.6653(9) -0.2044(9) 0.046(3) Uani 1 1 d .
H20 H -0.1065 -0.6458 -0.1409 0.055 Uiso 1 1 calc R
C3 C 0.7826(13) 0.9637(9) 0.4173(10) 0.063(4) Uani 1 1 d .
H3 H 0.7181 0.8949 0.3912 0.075 Uiso 1 1 calc R
C9 C 0.6367(13) 0.3615(9) -0.0997(9) 0.050(3) Uani 1 1 d .
H9 H 0.6762 0.3868 -0.1391 0.060 Uiso 1 1 calc R
C5 C 0.8947(11) 0.9043(8) 0.1952(9) 0.043(3) Uani 1 1 d .
H5 H 0.9432 0.9681 0.1962 0.051 Uiso 1 1 calc R
C6 C 0.8527(11) 0.8021(9) 0.1175(10) 0.047(3) Uani 1 1 d .
H6 H 0.8681 0.7838 0.0552 0.056 Uiso 1 1 calc R
O2 O 0.6491(7) 0.4084(6) 0.6992(7) 0.074(3) Uani 1 1 d .
O4 O 0.2733(9) 0.2960(7) 0.2211(7) 0.068(3) Uani 1 1 d U
O1 O 0.8326(10) 0.5585(6) 0.7053(7) 0.067(3) Uani 1 1 d U
O9 O 0.1994(10) 0.5750(6) 0.4920(7) 0.082(3) Uani 1 1 d U
C21 C -0.1385(12) -0.7675(9) -0.2793(10) 0.051(3) Uani 1 1 d .
H21 H -0.1870 -0.8301 -0.2782 0.061 Uiso 1 1 calc R
C2 C 0.8646(10) 0.9824(7) 0.3653(9) 0.035(3) Uani 1 1 d .
C19 C 0.1948(11) -0.2220(8) -0.1071(8) 0.045(3) Uani 1 1 d .
H19 H 0.2198 -0.2424 -0.1647 0.053 Uiso 1 1 calc R
O8 O 0.5297(7) 0.5440(6) 0.7715(7) 0.067(3) Uani 1 1 d U
O6 O 0.6183(7) 0.2739(8) 0.5014(6) 0.072(3) Uani 1 1 d .
C4 C 0.7975(13) 1.0487(8) 0.5092(11) 0.064(4) Uani 1 1 d .
H4 H 0.7461 1.0356 0.5470 0.077 Uiso 1 1 calc R
C1 C 0.9544(13) 1.0837(8) 0.4029(9) 0.058(4) Uani 1 1 d .
H1 H 1.0093 1.0964 0.3674 0.070 Uiso 1 1 calc R
O5 O 0.4527(7) 0.2286(8) 0.3057(6) 0.071(3) Uani 1 1 d .
C18 C 0.1110(12) -0.2273(9) 0.0059(9) 0.050(3) Uani 1 1 d .
H18 H 0.0665 -0.2533 0.0424 0.060 Uiso 1 1 calc R
C17 C 0.1724(12) -0.1212(8) 0.0330(9) 0.050(3) Uani 1 1 d .
H17 H 0.1763 -0.0617 0.0896 0.060 Uiso 1 1 calc R
C10 C 0.5770(13) 0.2562(9) -0.1243(10) 0.055(3) Uani 1 1 d .
H10 H 0.5684 0.1963 -0.1829 0.066 Uiso 1 1 calc R
O10 O 0.3523(12) 0.4189(9) 0.3950(9) 0.022(3) Uani 0.50 1 d P
O17 O -0.0247(7) 0.3931(6) 0.3652(6) 0.053(2) Uani 1 1 d .
O15 O 0.7968(7) 0.5917(5) 0.8916(5) 0.0435(19) Uani 1 1 d .
O16 O 0.2705(7) 0.4514(5) 0.7516(5) 0.045(2) Uani 1 1 d .
O21 O 0.1578(10) 0.2849(7) 0.3550(8) 0.072(3) Uani 1 1 d U
O20 O 0.3790(7) 0.3376(6) 0.6293(8) 0.084(4) Uani 1 1 d .
C23 C 0.8865(9) 1.1515(8) 0.5451(8) 0.034(2) Uani 1 1 d .
O18 O 0.1864(10) 0.4115(6) 0.5427(6) 0.074(3) Uani 1 1 d U
C24 C 0.9665(13) 1.1677(9) 0.4916(10) 0.058(4) Uani 1 1 d .
H24 H 1.0297 1.2366 0.5161 0.070 Uiso 1 1 calc R
O19 O 0.4883(11) 0.3752(8) 0.4624(9) 0.020(3) Uani 0.50 1 d P
O13 O 0.2951(8) 0.7803(6) 0.6619(6) 0.057(2) Uani 1 1 d .
O1W O 0.5754(11) 0.0174(8) 0.6780(9) 0.099(4) Uani 1 1 d .
O11 O 0.3751(12) 0.5169(8) 0.5383(9) 0.019(3) Uani 0.50 1 d P
O22 O 0.5104(12) 0.4650(8) 0.5962(9) 0.021(3) Uani 0.50 1 d P

loop_
_atom_site_aniso_label
_atom_site_aniso_U_11
_atom_site_aniso_U_22
_atom_site_aniso_U_33
_atom_site_aniso_U_23
_atom_site_aniso_U_13
_atom_site_aniso_U_12
Mo1 0.0355(5) 0.0157(4) 0.0258(5) 0.0007(3) 0.0156(4) -0.0025(4)
Mo2 0.0339(5) 0.0316(5) 0.0218(5) 0.0054(4) 0.0180(4) -0.0046(4)
Mo3 0.0319(5) 0.0225(4) 0.0351(5) 0.0164(4) 0.0124(4) 0.0060(4)
Mo4 0.0335(5) 0.0410(5) 0.0165(5) 0.0114(4) 0.0107(4) 0.0162(4)
Mo5 0.0182(4) 0.0391(5) 0.0409(6) 0.0224(4) 0.0101(4) 0.0048(4)
Mo6 0.0382(5) 0.0271(5) 0.0236(5) 0.0027(4) 0.0129(4) 0.0167(4)
Cu1 0.0446(8) 0.0251(7) 0.0440(9) 0.0093(6) 0.0127(7) 0.0040(6)
Cu2 0.0527(9) 0.0250(7) 0.0643(11) 0.0123(7) 0.0230(8) 0.0093(6)
Si1 0.0211(19) 0.0165(18) 0.020(2) 0.0070(15) 0.0099(16) 0.0029(14)
N4 0.052(6) 0.023(4) 0.039(5) 0.013(4) 0.023(5) 0.009(4)
N2 0.040(5) 0.022(4) 0.023(5) 0.001(3) 0.010(4) 0.001(4)
C11 0.034(6) 0.025(5) 0.029(6) 0.009(4) 0.013(5) 0.007(4)
N6 0.031(5) 0.021(4) 0.046(6) 0.014(4) 0.014(4) 0.003(4)
N8 0.030(5) 0.023(4) 0.048(6) 0.016(4) 0.016(4) 0.005(4)
N7 0.029(5) 0.027(5) 0.047(6) 0.013(4) 0.007(4) 0.007(4)
C8 0.047(7) 0.033(6) 0.040(7) 0.014(5) 0.026(6) 0.015(5)
N3 0.047(5) 0.022(4) 0.022(5) 0.009(3) 0.018(4) 0.014(4)
C15 0.070(8) 0.023(5) 0.025(6) 0.000(4) 0.025(6) 0.001(5)
N1 0.046(6) 0.028(5) 0.039(6) 0.012(4) 0.017(5) 0.003(4)
N5 0.040(5) 0.026(5) 0.058(7) 0.011(4) 0.022(5) 0.007(4)
O14 0.063(5) 0.027(4) 0.030(4) -0.005(3) 0.020(4) -0.011(4)
C14 0.038(6) 0.022(5) 0.029(6) 0.006(4) 0.017(5) 0.004(4)
C7 0.053(7) 0.027(6) 0.045(7) 0.021(5) 0.022(6) 0.011(5)
C12 0.070(8) 0.032(6) 0.028(6) 0.012(5) 0.033(6) 0.014(5)
O3 0.036(5) 0.154(9) 0.034(5) 0.044(5) 0.015(4) 0.017(5)
C22 0.029(6) 0.030(6) 0.042(7) 0.016(5) 0.014(5) 0.010(4)
O7 0.045(5) 0.045(5) 0.076(6) 0.045(4) 0.019(4) 0.011(4)
C13 0.052(7) 0.025(6) 0.031(6) 0.002(5) 0.017(6) 0.013(5)
C16 0.060(8) 0.021(5) 0.033(6) -0.001(5) 0.023(6) -0.003(5)
O12 0.099(6) 0.042(5) 0.052(5) 0.030(4) -0.023(4) -0.006(4)
C20 0.054(8) 0.037(7) 0.047(7) 0.016(6) 0.023(6) 0.016(6)
C3 0.064(9) 0.032(7) 0.060(9) -0.001(6) 0.029(7) -0.013(6)
C9 0.079(9) 0.042(7) 0.048(8) 0.028(6) 0.037(7) 0.025(6)
C5 0.049(7) 0.028(6) 0.053(8) 0.017(5) 0.026(6) 0.012(5)
C6 0.044(7) 0.039(7) 0.061(8) 0.022(6) 0.029(6) 0.013(5)
O2 0.029(4) 0.042(5) 0.089(7) -0.029(4) 0.022(5) 0.001(4)
O4 0.107(6) 0.077(5) 0.096(6) 0.064(4) 0.086(5) 0.065(5)
O1 0.112(6) 0.067(5) 0.102(6) 0.063(4) 0.091(5) 0.061(4)
O9 0.101(6) 0.046(5) 0.049(5) 0.030(4) -0.014(4) -0.011(4)
C21 0.064(8) 0.037(7) 0.063(9) 0.028(6) 0.036(7) 0.015(6)
C2 0.024(5) 0.023(5) 0.050(7) 0.014(5) 0.011(5) 0.001(4)
C19 0.051(7) 0.034(6) 0.029(6) 0.000(5) 0.015(6) 0.005(5)
O8 0.029(4) 0.044(4) 0.079(6) -0.018(4) 0.016(4) 0.011(3)
O6 0.026(4) 0.152(9) 0.029(5) 0.042(5) 0.012(4) 0.012(5)
C4 0.065(9) 0.030(6) 0.091(10) 0.010(6) 0.056(8) -0.002(6)
C1 0.089(10) 0.029(6) 0.047(8) 0.012(6) 0.040(8) -0.003(6)
O5 0.027(4) 0.152(9) 0.028(5) 0.040(5) 0.012(4) 0.019(5)
C18 0.060(8) 0.042(7) 0.050(8) 0.014(6) 0.037(7) 0.008(6)
C17 0.076(9) 0.027(6) 0.044(7) 0.008(5) 0.036(7) 0.011(6)
C10 0.084(10) 0.045(7) 0.055(8) 0.021(6) 0.050(8) 0.026(7)
O10 0.023(7) 0.021(6) 0.016(7) 0.007(5) 0.007(6) 0.000(5)
O17 0.026(4) 0.069(6) 0.060(6) 0.031(4) 0.014(4) 0.012(4)
O15 0.049(5) 0.046(5) 0.027(4) 0.012(3) 0.007(4) 0.020(4)
O16 0.052(5) 0.046(5) 0.029(4) 0.010(3) 0.025(4) 0.000(4)
O21 0.115(6) 0.076(5) 0.103(6) 0.065(5) 0.091(5) 0.067(5)
O20 0.028(4) 0.048(5) 0.101(8) -0.033(5) 0.018(5) 0.002(4)
C23 0.022(5) 0.030(6) 0.046(7) 0.016(5) 0.011(5) 0.006(4)
O18 0.100(6) 0.033(4) 0.045(5) 0.023(4) -0.014(4) -0.005(4)
C24 0.071(9) 0.024(6) 0.062(9) 0.014(6) 0.029(8) -0.008(6)
O19 0.019(6) 0.012(6) 0.021(7) 0.002(5) 0.006(6) 0.004(5)
O13 0.057(5) 0.063(5) 0.034(5) -0.003(4) 0.014(4) 0.041(4)
O1W 0.119(9) 0.067(7) 0.098(9) 0.030(6) 0.033(7) 0.036(6)
O11 0.030(7) 0.015(6) 0.015(6) 0.005(5) 0.015(6) 0.004(5)
O22 0.032(7) 0.017(6) 0.018(7) 0.011(5) 0.015(6) 0.002(5)

loop_
_atom_type_symbol
_atom_type_description
_atom_type_scat_dispersion_real
_atom_type_scat_dispersion_imag
_atom_type_scat_source
C C 0.0033 0.0016 'International Tables Vol C Tables 4.2.6.8 and 6.1.1.4'
H H 0.0000 0.0000 'International Tables Vol C Tables 4.2.6.8 and 6.1.1.4'
N N 0.0061 0.0033 'International Tables Vol C Tables 4.2.6.8 and 6.1.1.4'
O O 0.0106 0.0060 'International Tables Vol C Tables 4.2.6.8 and 6.1.1.4'
Si Si 0.0817 0.0704 'International Tables Vol C Tables 4.2.6.8 and 6.1.1.4'
Cu Cu 0.3201 1.2651 'International Tables Vol C Tables 4.2.6.8 and 6.1.1.4'
Mo Mo -1.6832 0.6857 'International Tables Vol C Tables 4.2.6.8 and 6.1.1.4'

loop_
_geom_angle_atom_site_label_1
_geom_angle_atom_site_label_2
_geom_angle_atom_site_label_3
_geom_angle
_geom_angle_site_symmetry_1
_geom_angle_site_symmetry_3
O14 Mo1 O21 103.1(4) . .
O14 Mo1 O3 101.9(4) . .
O21 Mo1 O3 97.9(4) . .
O14 Mo1 O5 97.9(4) . .
O21 Mo1 O5 156.5(4) . .
O3 Mo1 O5 87.8(3) . .
O14 Mo1 O4 98.5(4) . .
O21 Mo1 O4 87.8(3) . .
O3 Mo1 O4 157.0(4) . .
O5 Mo1 O4 78.8(3) . .
O14 Mo1 O10 156.0(4) . .
O21 Mo1 O10 64.8(4) . .
O3 Mo1 O10 100.3(4) . .
O5 Mo1 O10 91.8(4) . .
O4 Mo1 O10 61.9(4) . .
O14 Mo1 O19 156.0(4) . .
O21 Mo1 O19 98.7(4) . .
O3 Mo1 O19 65.0(4) . .
O5 Mo1 O19 63.0(3) . .
O4 Mo1 O19 92.2(4) . .
O10 Mo1 O19 46.1(4) . .
O16 Mo2 O20 102.2(4) . .
O16 Mo2 O18 101.3(4) . .
O20 Mo2 O18 97.0(4) . .
O16 Mo2 O8 97.6(4) . .
O20 Mo2 O8 90.1(3) . .
O18 Mo2 O8 157.8(4) . .
O16 Mo2 O12 97.3(4) . .
O20 Mo2 O12 158.8(4) . .
O18 Mo2 O12 87.2(3) . .
O8 Mo2 O12 79.0(4) . .
O16 Mo2 O11 154.6(4) . .
O20 Mo2 O11 100.8(4) . .
O18 Mo2 O11 65.1(4) . .
O8 Mo2 O11 92.9(4) . .
O12 Mo2 O11 62.1(4) . .
O16 Mo2 O22 156.4(4) . .
O20 Mo2 O22 65.7(4) . .
O18 Mo2 O22 100.2(4) . .
O8 Mo2 O22 63.7(4) . .
O12 Mo2 O22 93.1(4) . .
O11 Mo2 O22 47.1(4) . .
O7 Mo3 O6 103.1(4) . .
O7 Mo3 O2 103.9(4) . .
O6 Mo3 O2 97.6(4) . .
O7 Mo3 O3 97.3(4) . .
O6 Mo3 O3 88.5(3) . .
O2 Mo3 O3 155.9(4) . .
O7 Mo3 O20 97.5(4) . .
O6 Mo3 O20 156.8(4) . .
O2 Mo3 O20 87.6(3) . .
O3 Mo3 O20 78.4(3) . .
O7 Mo3 O19 156.8(4) . .
O6 Mo3 O19 65.5(4) . .
O2 Mo3 O19 97.9(4) . .
O3 Mo3 O19 63.5(4) . .
O20 Mo3 O19 91.4(4) . .
O7 Mo3 O22 156.0(4) . .
O6 Mo3 O22 99.1(4) . .
O2 Mo3 O22 63.9(4) . .
O3 Mo3 O22 92.1(4) . .
O20 Mo3 O22 62.9(4) . .
O19 Mo3 O22 44.9(4) . .
O15 Mo4 O4 103.8(4) . 2_666
O15 Mo4 O8 102.1(4) . .
O4 Mo4 O8 96.9(4) 2_666 .
O15 Mo4 O1 98.5(4) . .
O4 Mo4 O1 89.3(3) 2_666 .
O8 Mo4 O1 156.3(4) . .
O15 Mo4 O2 96.7(4) . .
O4 Mo4 O2 157.8(4) 2_666 .
O8 Mo4 O2 86.9(3) . .
O1 Mo4 O2 79.2(3) . .
O15 Mo4 O10 157.0(4) . 2_666
O4 Mo4 O10 64.8(4) 2_666 2_666
O8 Mo4 O10 99.2(4) . 2_666
O1 Mo4 O10 62.9(4) . 2_666
O2 Mo4 O10 92.9(4) . 2_666
O15 Mo4 O22 153.7(4) . .
O4 Mo4 O22 100.5(4) 2_666 .
O8 Mo4 O22 64.8(4) . .
O1 Mo4 O22 91.6(4) . .
O2 Mo4 O22 61.3(4) . .
O10 Mo4 O22 47.0(4) 2_666 .
O17 Mo5 O9 103.3(4) . .
O17 Mo5 O1 99.9(4) . 2_666
O9 Mo5 O1 96.2(4) . 2_666
O17 Mo5 O18 100.9(4) . .
O9 Mo5 O18 88.9(3) . .
O1 Mo5 O18 156.8(4) 2_666 .
O17 Mo5 O21 98.6(4) . .
O9 Mo5 O21 157.2(4) . .
O1 Mo5 O21 86.3(3) 2_666 .
O18 Mo5 O21 80.6(4) . .
O17 Mo5 O11 158.3(4) . .
O9 Mo5 O11 64.1(4) . .
O1 Mo5 O11 99.0(4) 2_666 .
O18 Mo5 O11 63.0(4) . .
O21 Mo5 O11 93.1(4) . .
O17 Mo5 O10 152.7(4) . .
O9 Mo5 O10 99.8(4) . .
O1 Mo5 O10 63.0(4) 2_666 .
O18 Mo5 O10 93.9(4) . .
O21 Mo5 O10 61.1(4) . .
O11 Mo5 O10 48.3(4) . .
O13 Mo6 O12 103.3(5) . .
O13 Mo6 O5 102.3(4) . 2_666
O12 Mo6 O5 97.5(4) . 2_666
O13 Mo6 O9 99.1(4) . .
O12 Mo6 O9 88.8(4) . .
O5 Mo6 O9 155.6(4) 2_666 .
O13 Mo6 O6 97.2(4) . 2_666
O12 Mo6 O6 157.4(4) . 2_666
O5 Mo6 O6 87.1(3) 2_666 2_666
O9 Mo6 O6 78.6(3) . 2_666
O13 Mo6 O11 156.3(4) . .
O12 Mo6 O11 64.6(4) . .
O5 Mo6 O11 99.6(4) 2_666 .
O9 Mo6 O11 61.9(4) . .
O6 Mo6 O11 92.8(4) 2_666 .
O13 Mo6 O19 155.1(4) . 2_666
O12 Mo6 O19 99.7(4) . 2_666
O5 Mo6 O19 65.0(4) 2_666 2_666
O9 Mo6 O19 90.7(4) . 2_666
O6 Mo6 O19 62.2(4) 2_666 2_666
O11 Mo6 O19 46.4(3) . 2_666
N7 Cu1 N1 177.6(4) . .
N4 Cu2 N5 178.6(4) . .
O19 Si1 O19 180.0(9) . 2_666
O19 Si1 O22 111.2(5) . 2_666
O19 Si1 O22 68.8(5) 2_666 2_666
O19 Si1 O22 68.8(5) . .
O19 Si1 O22 111.2(5) 2_666 .
O22 Si1 O22 180.000(4) 2_666 .
O19 Si1 O11 70.6(5) . 2_666
O19 Si1 O11 109.4(5) 2_666 2_666
O22 Si1 O11 70.7(6) 2_666 2_666
O22 Si1 O11 109.3(6) . 2_666
O19 Si1 O11 109.4(5) . .
O19 Si1 O11 70.6(5) 2_666 .
O22 Si1 O11 109.3(6) 2_666 .
O22 Si1 O11 70.7(6) . .
O11 Si1 O11 180.000(3) 2_666 .
O19 Si1 O10 110.1(6) . 2_666
O19 Si1 O10 69.9(6) 2_666 2_666
O22 Si1 O10 109.2(6) 2_666 2_666
O22 Si1 O10 70.8(5) . 2_666
O11 Si1 O10 72.4(5) 2_666 2_666
O11 Si1 O10 107.6(5) . 2_666
O19 Si1 O10 69.9(6) . .
O19 Si1 O10 110.1(6) 2_666 .
O22 Si1 O10 70.8(5) 2_666 .
O22 Si1 O10 109.2(6) . .
O11 Si1 O10 107.6(5) 2_666 .
O11 Si1 O10 72.4(5) . .
O10 Si1 O10 180.000(2) 2_666 .
C8 N4 C9 106.3(8) . .
C8 N4 Cu2 126.4(7) . .
C9 N4 Cu2 127.1(7) . .
C19 N2 C17 106.6(8) . .
C19 N2 C14 127.1(8) . .
C17 N2 C14 126.3(8) . .
C16 C11 C12 120.0(9) . .
C16 C11 N3 121.4(8) . .
C12 C11 N3 118.6(8) . .
C7 N6 C5 106.3(8) . .
C7 N6 C2 127.1(9) . .
C5 N6 C2 126.4(8) . .
C22 N8 C21 107.0(8) . .
C22 N8 C23 124.4(8) . 1_434
C21 N8 C23 128.5(8) . 1_434
C22 N7 C20 104.8(9) . .
C22 N7 Cu1 125.0(7) . .
C20 N7 Cu1 130.1(8) . .
N4 C8 N3 111.1(9) . .
C8 N3 C10 106.5(8) . .
C8 N3 C11 126.2(8) . .
C10 N3 C11 127.2(8) . .
C16 C15 C14 120.2(9) . .
C19 N1 C18 104.4(9) . .
C19 N1 Cu1 128.4(7) . .
C18 N1 Cu1 127.1(7) . .
C7 N5 C6 105.3(9) . .
C7 N5 Cu2 126.2(8) . .
C6 N5 Cu2 128.4(8) . .
C15 C14 C13 119.0(9) . .
C15 C14 N2 120.4(9) . .
C13 C14 N2 120.5(8) . .
N5 C7 N6 112.2(9) . .
C13 C12 C11 119.5(9) . .
Mo1 O3 Mo3 136.6(5) . .
N7 C22 N8 110.4(9) . .
C12 C13 C14 121.0(9) . .
C15 C16 C11 120.3(9) . .
Mo6 O12 Mo2 136.4(6) . .
C21 C20 N7 112.2(10) . .
C2 C3 C4 119.2(10) . .
C10 C9 N4 108.9(10) . .
C6 C5 N6 106.6(9) . .
C5 C6 N5 109.5(10) . .
Mo3 O2 Mo4 138.6(6) . .
Mo4 O4 Mo1 136.0(5) 2_666 .
Mo5 O1 Mo4 138.0(5) 2_666 .
Mo5 O9 Mo6 137.7(6) . .
C20 C21 N8 105.6(9) . .
C1 C2 C3 119.2(10) . .
C1 C2 N6 121.3(9) . .
C3 C2 N6 119.5(8) . .
N1 C19 N2 112.9(9) . .
Mo4 O8 Mo2 136.6(4) . .
Mo3 O6 Mo6 137.1(5) . 2_666
C23 C4 C3 121.0(11) . .
C2 C1 C24 121.5(11) . .
Mo6 O5 Mo1 137.5(5) 2_666 .
C17 C18 N1 109.7(9) . .
C18 C17 N2 106.4(9) . .
C9 C10 N3 107.2(9) . .
Si1 O10 Mo4 121.3(5) . 2_666
Si1 O10 Mo1 122.3(6) . .
Mo4 O10 Mo1 96.9(4) 2_666 .
Si1 O10 Mo5 118.3(5) . .
Mo4 O10 Mo5 96.0(4) 2_666 .
Mo1 O10 Mo5 96.1(4) . .
Mo1 O21 Mo5 138.0(5) . .
Mo2 O20 Mo3 135.6(5) . .
C4 C23 C24 118.4(10) . .
C4 C23 N8 120.3(9) . 1_676
C24 C23 N8 121.1(9) . 1_676
Mo2 O18 Mo5 135.8(5) . .
C1 C24 C23 120.5(10) . .
Si1 O19 O22 55.8(5) . .
Si1 O19 Mo3 123.6(6) . .
O22 O19 Mo3 68.0(5) . .
Si1 O19 Mo6 121.0(6) . 2_666
O22 O19 Mo6 135.9(7) . 2_666
Mo3 O19 Mo6 94.9(4) . 2_666
Si1 O19 Mo1 121.2(6) . .
O22 O19 Mo1 126.2(6) . .
Mo3 O19 Mo1 94.7(4) . .
Mo6 O19 Mo1 94.3(4) 2_666 .
Si1 O11 Mo2 120.5(6) . .
Si1 O11 Mo6 121.4(5) . .
Mo2 O11 Mo6 96.7(4) . .
Si1 O11 Mo5 120.4(5) . .
Mo2 O11 Mo5 95.9(4) . .
Mo6 O11 Mo5 95.9(4) . .
Si1 O22 O19 55.3(5) . .
Si1 O22 Mo2 121.3(6) . .
O19 O22 Mo2 126.3(6) . .
Si1 O22 Mo3 122.2(6) . .
O19 O22 Mo3 67.1(5) . .
Mo2 O22 Mo3 95.5(4) . .
Si1 O22 Mo4 120.5(5) . .
O19 O22 Mo4 135.6(7) . .
Mo2 O22 Mo4 94.7(4) . .
Mo3 O22 Mo4 96.0(4) . .

loop_
_geom_bond_atom_site_label_1
_geom_bond_atom_site_label_2
_geom_bond_distance
_geom_bond_site_symmetry_2
Mo1 O14 1.658(6) .
Mo1 O21 1.798(7) .
Mo1 O3 1.795(9) .
Mo1 O5 1.989(7) .
Mo1 O4 2.018(8) .
Mo1 O10 2.357(11) .
Mo1 O19 2.425(11) .
Mo2 O16 1.664(6) .
Mo2 O20 1.802(8) .
Mo2 O18 1.830(8) .
Mo2 O8 1.966(7) .
Mo2 O12 2.014(8) .
Mo2 O11 2.361(11) .
Mo2 O22 2.384(11) .
Mo3 O7 1.661(7) .
Mo3 O6 1.797(7) .
Mo3 O2 1.805(7) .
Mo3 O3 2.005(8) .
Mo3 O20 2.017(7) .
Mo3 O19 2.379(12) .
Mo3 O22 2.394(11) .
Mo4 O15 1.657(7) .
Mo4 O4 1.782(8) 2_666
Mo4 O8 1.830(7) .
Mo4 O1 1.963(7) .
Mo4 O2 2.010(7) .
Mo4 O10 2.354(12) 2_666
Mo4 O22 2.408(12) .
Mo5 O17 1.645(7) .
Mo5 O9 1.788(8) .
Mo5 O1 1.834(7) 2_666
Mo5 O18 1.969(8) .
Mo5 O21 2.003(8) .
Mo5 O11 2.379(12) .
Mo5 O10 2.416(11) .
Mo6 O13 1.647(6) .
Mo6 O12 1.791(8) .
Mo6 O5 1.822(8) 2_666
Mo6 O9 1.992(8) .
Mo6 O6 2.000(8) 2_666
Mo6 O11 2.369(11) .
Mo6 O19 2.421(10) 2_666
Cu1 N7 1.858(8) .
Cu1 N1 1.858(8) .
Cu2 N4 1.870(8) .
Cu2 N5 1.876(8) .
Si1 O19 1.608(10) .
Si1 O19 1.608(10) 2_666
Si1 O22 1.617(11) 2_666
Si1 O22 1.617(11) .
Si1 O11 1.659(10) 2_666
Si1 O11 1.659(10) .
Si1 O10 1.662(11) 2_666
Si1 O10 1.662(11) .
N4 C8 1.307(12) .
N4 C9 1.381(13) .
N2 C19 1.337(11) .
N2 C17 1.360(12) .
N2 C14 1.440(11) .
C11 C16 1.370(13) .
C11 C12 1.382(12) .
C11 N3 1.428(11) .
N6 C7 1.340(11) .
N6 C5 1.374(13) .
N6 C2 1.416(12) .
N8 C22 1.365(11) .
N8 C21 1.373(13) .
N8 C23 1.444(12) 1_434
N7 C22 1.332(12) .
N7 C20 1.357(13) .
C8 N3 1.357(11) .
N3 C10 1.368(12) .
C15 C16 1.365(13) .
C15 C14 1.382(12) .
N1 C19 1.306(13) .
N1 C18 1.382(12) .
N5 C7 1.314(13) .
N5 C6 1.374(13) .
C14 C13 1.377(13) .
C12 C13 1.361(13) .
C20 C21 1.334(14) .
C3 C2 1.376(14) .
C3 C4 1.385(15) .
C9 C10 1.346(14) .
C5 C6 1.351(14) .
O4 Mo4 1.782(8) 2_666
O1 Mo5 1.834(7) 2_666
C2 C1 1.349(13) .
O6 Mo6 2.000(8) 2_666
C4 C23 1.367(13) .
C1 C24 1.360(15) .
O5 Mo6 1.822(7) 2_666
C18 C17 1.352(14) .
O10 Mo4 2.354(12) 2_666
C23 C24 1.369(14) .
C23 N8 1.444(12) 1_676
O19 O22 1.823(15) .
O19 Mo6 2.421(10) 2_666
